data_7213111
loop_
_publ_author_name
'Lovell, Scott'
'Marquardt, Brian J.'
'Kahr, Bart'

_publ_section_title
;
 Crystal violet&#x2019;s shoulder
;
_journal_issue 11
_journal_name_full 'Journal of the Chemical Society, Perkin Transactions 2'
_journal_page_first 2241
_journal_paper_doi 10.1039/a904367e
_journal_year 1999
_chemical_formula_moiety 'C25 H30 N3^+^ Cl^-^ *H2O'
_chemical_formula_sum 'C25 H32 Cl N3 O'
_chemical_formula_weight 425.99
_chemical_name_common 'crystal violet chloride'
_chemical_name_systematic
;                                                                               

 ?                                                                              

;
_space_group_IT_number 14
_symmetry_cell_setting monoclinic
_symmetry_space_group_name_Hall '-P 2ybc'
_symmetry_space_group_name_H-M 'P 1 21/c 1'
_atom_sites_solution_hydrogens geom
_atom_sites_solution_primary direct
_atom_sites_solution_secondary difmap
_audit_creation_method SHELXL-97
_cell_angle_alpha 90
_cell_angle_beta 94.374(3)
_cell_angle_gamma 90
_cell_formula_units_Z 8
_cell_length_a 10.1887(5)
_cell_length_b 21.4842(11)
_cell_length_c 21.2594(6)
_cell_measurement_reflns_used 263
_cell_measurement_temperature 161(2)
_cell_volume 4640.0(4)
_computing_cell_refinement 'HKL SCALEPACK'
_computing_data_collection KappaCCD
_computing_data_reduction DENZO
_computing_molecular_graphics 'maXus, Zortep'
_computing_publication_material 'SHELXL-97 (Sheldrick, 1997)'
_computing_structure_refinement 'SHELXL-97 (Sheldrick, 1997)'
_computing_structure_solution SIR92
_diffrn_ambient_temperature 161(2)
_diffrn_measured_fraction_theta_full 0.729
_diffrn_measured_fraction_theta_max 0.729
_diffrn_measurement_device_type 'Nonius KappaCCD'
_diffrn_measurement_method '\w scans'
_diffrn_radiation_monochromator graphite
_diffrn_radiation_source 'fine-focus sealed tube'
_diffrn_radiation_type MoK\a
_diffrn_radiation_wavelength 0.71070
_diffrn_reflns_av_R_equivalents 0.047
_diffrn_reflns_av_sigmaI/netI 0.1025
_diffrn_reflns_limit_h_max 11
_diffrn_reflns_limit_h_min -11
_diffrn_reflns_limit_k_max 25
_diffrn_reflns_limit_k_min -24
_diffrn_reflns_limit_l_max 24
_diffrn_reflns_limit_l_min -24
_diffrn_reflns_number 61131
_diffrn_reflns_theta_full 27.14
_diffrn_reflns_theta_max 27.14
_diffrn_reflns_theta_min 2.97
_exptl_absorpt_coefficient_mu 0.186
_exptl_absorpt_correction_T_max 0.9853
_exptl_absorpt_correction_T_min 0.9447
_exptl_absorpt_correction_type none
_exptl_crystal_colour 'metallic green'
_exptl_crystal_density_diffrn 1.220
_exptl_crystal_density_method 'not measured'
_exptl_crystal_description needle
_exptl_crystal_F_000 1824
_exptl_crystal_size_max 0.31
_exptl_crystal_size_mid 0.08
_exptl_crystal_size_min 0.08
_refine_diff_density_max 0.293
_refine_diff_density_min -0.296
_refine_diff_density_rms 0.056
_refine_ls_extinction_method none
_refine_ls_goodness_of_fit_ref 1.019
_refine_ls_hydrogen_treatment 'H atoms riding'
_refine_ls_matrix_type full
_refine_ls_number_parameters 541
_refine_ls_number_reflns 7690
_refine_ls_number_restraints 0
_refine_ls_restrained_S_all 1.019
_refine_ls_R_factor_all 0.1462
_refine_ls_R_factor_gt 0.0684
_refine_ls_shift/su_max 0.002
_refine_ls_shift/su_mean 0.000
_refine_ls_structure_factor_coef Fsqd
_refine_ls_weighting_details 'w=1/[\s^2^(Fo^2^)+(0.0843P)^2^+2.9845P] where P=(Fo^2^+2Fc^2^)/3'
_refine_ls_weighting_scheme calc
_refine_ls_wR_factor_gt 0.1574
_refine_ls_wR_factor_ref 0.1933
_reflns_number_gt 4240
_reflns_number_total 7690
_reflns_threshold_expression >2sigma(I)
_cod_data_source_file 904367esup1.cif
_cod_data_source_block shelxl2
_cod_depositor_comments
;
The following automatic conversions were performed:

'_refine_ls_weighting_scheme' value 'calc
w=1/[\s^2^(Fo^2^)+(0.0843P)^2^+2.9845P] where P=(Fo^2^+2Fc^2^)/3' was
changed to 'calc'. New tag '_refine_ls_weighting_details' was
created. The value of the new tag was set to
'w=1/[\s^2^(Fo^2^)+(0.0843P)^2^+2.9845P] where P=(Fo^2^+2Fc^2^)/3'.

Automatic conversion script
Id: cif_fix_values 3143 2015-03-26 13:38:13Z robertas 
;
_cod_original_sg_symbol_H-M 'P 21/c (No. 14)'
_cod_database_code 7213111

loop_
_symmetry_equiv_pos_as_xyz
'x, y, z'
'-x, y+1/2, -z+1/2'
'-x, -y, -z'
'x, -y-1/2, z-1/2'

loop_
_atom_site_label
_atom_site_type_symbol
_atom_site_fract_x
_atom_site_fract_y
_atom_site_fract_z
_atom_site_U_iso_or_equiv
_atom_site_adp_type
_atom_site_occupancy
_atom_site_calc_flag
_atom_site_refinement_flags
C1 C 0.9950(4) 0.22974(19) 0.28031(18) 0.0360(10) Uani 1 d .
C2 C 1.0050(4) 0.26866(18) 0.22582(17) 0.0338(9) Uani 1 d .
C3 C 1.1030(4) 0.31501(19) 0.22436(19) 0.0380(10) Uani 1 d .
H3 H 1.1711 0.3176 0.2608 0.042 Uiso 1 d R
C4 C 1.1107(4) 0.3543(2) 0.17415(19) 0.0412(10) Uani 1 d .
H4 H 1.1862 0.3854 0.1717 0.045 Uiso 1 d R
C5 C 1.0186(4) 0.34934(19) 0.12004(18) 0.0375(10) Uani 1 d .
C6 C 0.9237(4) 0.30135(19) 0.11943(18) 0.0381(10) Uani 1 d .
H6 H 0.8413 0.2983 0.0868 0.042 Uiso 1 d R
C7 C 0.9164(4) 0.26283(19) 0.17084(17) 0.0367(10) Uani 1 d .
H7 H 0.8380 0.2315 0.1736 0.040 Uiso 1 d R
C8 C 0.9383(4) 0.16849(18) 0.27410(17) 0.0340(9) Uani 1 d .
C9 C 0.8571(4) 0.14456(19) 0.31965(19) 0.0387(10) Uani 1 d .
H9 H 0.8547 0.1723 0.3561 0.043 Uiso 1 d R
C10 C 0.7944(4) 0.08787(19) 0.31337(19) 0.0397(10) Uani 1 d .
H10 H 0.7302 0.0707 0.3484 0.044 Uiso 1 d R
C11 C 0.8145(4) 0.05003(19) 0.26043(18) 0.0370(10) Uani 1 d .
C12 C 0.9010(4) 0.0711(2) 0.21598(18) 0.0401(10) Uani 1 d .
H12 H 0.9276 0.0464 0.1802 0.044 Uiso 1 d R
C13 C 0.9576(4) 0.1290(2) 0.22263(18) 0.0389(10) Uani 1 d .
H13 H 1.0236 0.1427 0.1954 0.043 Uiso 1 d R
C14 C 1.0409(4) 0.25160(19) 0.34224(17) 0.0342(10) Uani 1 d .
C15 C 1.0263(4) 0.31462(19) 0.36077(18) 0.0355(10) Uani 1 d .
H15 H 0.9778 0.3456 0.3279 0.039 Uiso 1 d R
C16 C 1.0663(4) 0.3341(2) 0.42093(18) 0.0387(10) Uani 1 d .
H16 H 1.0333 0.3729 0.4362 0.043 Uiso 1 d R
C17 C 1.1266(4) 0.2925(2) 0.46572(17) 0.0359(10) Uani 1 d .
C18 C 1.1472(4) 0.23022(19) 0.44681(18) 0.0379(10) Uani 1 d .
H18 H 1.1864 0.1985 0.4735 0.042 Uiso 1 d R
C19 C 1.1003(4) 0.21066(19) 0.38742(17) 0.0355(10) Uani 1 d .
H19 H 1.1208 0.1657 0.3765 0.039 Uiso 1 d R
C20 C 0.9443(5) 0.3819(2) 0.01130(19) 0.0516(12) Uani 1 d .
H20A H 0.9304 0.3360 -0.0017 0.077 Uiso 1 d R
H20B H 0.9851 0.4008 -0.0271 0.077 Uiso 1 d R
H20C H 0.8371 0.3915 0.0183 0.077 Uiso 1 d R
C21 C 1.0990(5) 0.4482(2) 0.0785(2) 0.0632(14) Uani 1 d .
H21A H 1.0916 0.4703 0.1260 0.095 Uiso 1 d R
H21B H 1.2102 0.4409 0.0807 0.095 Uiso 1 d R
H21C H 1.0897 0.4777 0.0358 0.095 Uiso 1 d R
C22 C 0.7679(5) -0.0415(2) 0.1939(2) 0.0516(12) Uani 1 d .
H22A H 0.7077 -0.0791 0.2000 0.077 Uiso 1 d R
H22B H 0.8667 -0.0507 0.1878 0.077 Uiso 1 d R
H22C H 0.7182 -0.0245 0.1573 0.077 Uiso 1 d R
C23 C 0.6383(5) -0.0205(2) 0.2869(2) 0.0557(13) Uani 1 d .
H23A H 0.6613 -0.0125 0.3360 0.084 Uiso 1 d R
H23B H 0.5990 -0.0623 0.2791 0.084 Uiso 1 d R
H23C H 0.5557 0.0063 0.2693 0.084 Uiso 1 d R
C24 C 1.1353(5) 0.3756(2) 0.5470(2) 0.0492(12) Uani 1 d .
H24A H 1.0313 0.3830 0.5404 0.074 Uiso 1 d R
H24B H 1.1522 0.4139 0.5189 0.074 Uiso 1 d R
H24C H 1.1648 0.3772 0.6018 0.074 Uiso 1 d R
C25 C 1.2371(5) 0.2734(2) 0.5715(2) 0.0550(13) Uani 1 d .
H25A H 1.3143 0.3011 0.5968 0.082 Uiso 1 d R
H25B H 1.2801 0.2318 0.5575 0.082 Uiso 1 d R
H25C H 1.1538 0.2702 0.6036 0.082 Uiso 1 d R
C26 C 1.4950(4) 0.2050(2) 0.24505(17) 0.0357(10) Uani 1 d .
C27 C 1.5433(4) 0.21061(19) 0.18301(17) 0.0352(10) Uani 1 d .
C28 C 1.5314(4) 0.26642(19) 0.14812(17) 0.0366(10) Uani 1 d .
H28 H 1.4787 0.3073 0.1719 0.040 Uiso 1 d R
C29 C 1.5714(4) 0.2710(2) 0.08786(18) 0.0378(10) Uani 1 d .
H29 H 1.5522 0.3103 0.0634 0.042 Uiso 1 d R
C30 C 1.6326(4) 0.2199(2) 0.06015(17) 0.0364(10) Uani 1 d .
C31 C 1.6496(4) 0.1640(2) 0.09547(17) 0.0392(10) Uani 1 d .
H31 H 1.6900 0.1283 0.0751 0.043 Uiso 1 d R
C32 C 1.6038(4) 0.15956(19) 0.15426(17) 0.0368(10) Uani 1 d .
H32 H 1.6085 0.1187 0.1751 0.040 Uiso 1 d R
C33 C 1.4358(4) 0.14791(19) 0.26355(18) 0.0367(10) Uani 1 d .
C34 C 1.3618(4) 0.11031(19) 0.21916(17) 0.0358(10) Uani 1 d .
H34 H 1.3638 0.1214 0.1688 0.039 Uiso 1 d R
C35 C 1.2944(4) 0.0584(2) 0.23655(18) 0.0389(10) Uani 1 d .
H35 H 1.2366 0.0320 0.1968 0.043 Uiso 1 d R
C36 C 1.3052(4) 0.0381(2) 0.30042(18) 0.0405(10) Uani 1 d .
C37 C 1.3796(4) 0.0752(2) 0.34502(18) 0.0442(11) Uani 1 d .
H37 H 1.4053 0.0603 0.3878 0.049 Uiso 1 d R
C38 C 1.4401(4) 0.1283(2) 0.32685(17) 0.0393(10) Uani 1 d .
H38 H 1.4932 0.1526 0.3619 0.043 Uiso 1 d R
C39 C 1.5014(4) 0.25817(19) 0.28691(18) 0.0368(10) Uani 1 d .
C40 C 1.4069(4) 0.2657(2) 0.33170(18) 0.0410(11) Uani 1 d .
H40 H 1.3277 0.2288 0.3367 0.045 Uiso 1 d R
C41 C 1.4086(4) 0.3159(2) 0.37165(19) 0.0426(11) Uani 1 d .
H41 H 1.3251 0.3264 0.4016 0.047 Uiso 1 d R
C42 C 1.5030(4) 0.3626(2) 0.36901(18) 0.0409(11) Uani 1 d .
C43 C 1.5999(4) 0.3553(2) 0.32504(19) 0.0441(11) Uani 1 d .
H43 H 1.6742 0.3896 0.3217 0.049 Uiso 1 d R
C44 C 1.5982(4) 0.3047(2) 0.28506(18) 0.0405(10) Uani 1 d .
H44 H 1.6754 0.3015 0.2534 0.045 Uiso 1 d R
C45 C 1.7647(5) 0.1793(3) -0.0220(2) 0.0608(14) Uani 1 d .
H45A H 1.7061 0.1377 -0.0281 0.091 Uiso 1 d R
H45B H 1.7747 0.1777 -0.0628 0.091 Uiso 1 d R
H45C H 1.8518 0.1801 0.0132 0.091 Uiso 1 d R
C46 C 1.6430(5) 0.2797(2) -0.03741(19) 0.0566(13) Uani 1 d .
H46A H 1.5501 0.2918 -0.0306 0.085 Uiso 1 d R
H46B H 1.6501 0.2763 -0.0705 0.085 Uiso 1 d R
H46C H 1.7176 0.3213 -0.0340 0.085 Uiso 1 d R
C47 C 1.2710(6) -0.0365(3) 0.3845(2) 0.0787(19) Uani 1 d .
H47A H 1.2408 -0.0777 0.3884 0.118 Uiso 1 d R
H47B H 1.3796 -0.0405 0.3977 0.118 Uiso 1 d R
H47C H 1.2054 -0.0016 0.4121 0.118 Uiso 1 d R
C48 C 1.1594(5) -0.0526(2) 0.2768(2) 0.0506(12) Uani 1 d .
H48A H 1.0571 -0.0439 0.2889 0.076 Uiso 1 d R
H48B H 1.1458 -0.0405 0.2285 0.076 Uiso 1 d R
H48C H 1.1960 -0.1047 0.2852 0.076 Uiso 1 d R
C49 C 1.5699(6) 0.4706(3) 0.3948(3) 0.0697(16) Uani 1 d .
H49A H 1.6589 0.4703 0.4252 0.105 Uiso 1 d R
H49B H 1.5825 0.4715 0.3491 0.105 Uiso 1 d R
H49C H 1.5091 0.5099 0.4113 0.105 Uiso 1 d R
C50 C 1.4204(6) 0.4159(3) 0.4604(2) 0.0699(16) Uani 1 d .
H50A H 1.4214 0.3748 0.4785 0.105 Uiso 1 d R
H50B H 1.3081 0.4225 0.4379 0.105 Uiso 1 d R
H50C H 1.4419 0.4437 0.5044 0.105 Uiso 1 d R
Cl1 Cl 0.91467(12) 0.47710(6) 0.39168(5) 0.0524(3) Uani 1 d .
H1A H 1.0910 0.5180 0.4506 0.079 Uiso 1 d R
H1B H 1.1445 0.5300 0.5020 0.079 Uiso 1 d R
Cl2 Cl 1.39134(15) 0.39801(6) 0.01609(6) 0.0683(4) Uani 1 d .
H2A H 1.6448 0.0014 0.4650 0.102 Uiso 1 d R
H2B H 1.5804 0.0668 0.4733 0.102 Uiso 1 d R
O1 O 1.1792(3) 0.52966(15) 0.46534(14) 0.0558(9) Uani 1 d .
O2 O 1.6494(3) 0.04543(16) 0.45758(14) 0.0590(9) Uani 1 d .
N1 N 1.0221(4) 0.39012(17) 0.07153(15) 0.0443(9) Uani 1 d .
N2 N 0.7524(4) -0.00644(16) 0.25241(16) 0.0441(9) Uani 1 d .
N3 N 1.1649(4) 0.31248(17) 0.52515(16) 0.0461(9) Uani 1 d .
N4 N 1.6728(4) 0.22451(18) 0.00037(15) 0.0463(10) Uani 1 d .
N5 N 1.2499(4) -0.01539(18) 0.31820(16) 0.0537(11) Uani 1 d .
N6 N 1.5024(4) 0.41321(18) 0.40754(17) 0.0541(11) Uani 1 d .

loop_
_atom_site_aniso_label
_atom_site_aniso_U_11
_atom_site_aniso_U_22
_atom_site_aniso_U_33
_atom_site_aniso_U_23
_atom_site_aniso_U_13
_atom_site_aniso_U_12
C1 0.034(2) 0.035(3) 0.040(2) 0.0007(18) 0.0087(18) 0.003(2)
C2 0.034(2) 0.031(2) 0.036(2) 0.0022(17) 0.0030(18) -0.0005(19)
C3 0.037(3) 0.036(3) 0.042(2) 0.0029(18) 0.0022(19) -0.001(2)
C4 0.039(3) 0.040(3) 0.045(2) 0.001(2) 0.005(2) -0.010(2)
C5 0.039(3) 0.039(3) 0.035(2) -0.0015(18) 0.0072(19) -0.001(2)
C6 0.036(3) 0.040(3) 0.038(2) -0.0058(19) -0.0009(18) -0.002(2)
C7 0.035(2) 0.037(3) 0.039(2) -0.0059(18) 0.0041(18) -0.0076(19)
C8 0.038(2) 0.031(2) 0.033(2) 0.0005(17) 0.0044(18) 0.0009(19)
C9 0.043(3) 0.034(3) 0.039(2) -0.0017(18) 0.0023(19) 0.001(2)
C10 0.037(3) 0.035(3) 0.048(2) 0.0034(19) 0.006(2) -0.003(2)
C11 0.038(3) 0.029(2) 0.043(2) 0.0009(18) -0.0029(19) 0.006(2)
C12 0.046(3) 0.037(3) 0.038(2) -0.0034(19) 0.007(2) 0.001(2)
C13 0.038(3) 0.041(3) 0.038(2) 0.0011(19) 0.0062(19) -0.004(2)
C14 0.036(2) 0.033(2) 0.034(2) -0.0013(18) 0.0038(18) -0.0028(19)
C15 0.035(2) 0.034(3) 0.038(2) 0.0029(18) 0.0045(18) 0.0003(19)
C16 0.039(3) 0.032(2) 0.045(2) -0.0043(19) 0.005(2) 0.002(2)
C17 0.031(2) 0.042(3) 0.034(2) 0.0000(19) 0.0005(18) -0.002(2)
C18 0.039(3) 0.035(3) 0.040(2) 0.0043(18) 0.0035(19) -0.003(2)
C19 0.039(3) 0.030(2) 0.038(2) -0.0012(18) 0.0053(19) -0.0022(19)
C20 0.064(3) 0.054(3) 0.037(2) -0.001(2) 0.002(2) 0.000(3)
C21 0.067(4) 0.057(3) 0.064(3) 0.017(3) -0.002(3) -0.018(3)
C22 0.064(3) 0.035(3) 0.054(3) -0.009(2) -0.008(2) -0.009(2)
C23 0.045(3) 0.046(3) 0.075(3) 0.002(2) 0.003(2) -0.010(2)
C24 0.055(3) 0.043(3) 0.048(3) -0.007(2) -0.008(2) 0.006(2)
C25 0.059(3) 0.050(3) 0.053(3) 0.000(2) -0.018(2) 0.005(3)
C26 0.027(2) 0.046(3) 0.033(2) -0.0001(18) -0.0028(17) 0.003(2)
C27 0.031(2) 0.042(3) 0.034(2) 0.0018(18) 0.0037(18) -0.006(2)
C28 0.037(3) 0.037(3) 0.036(2) 0.0023(18) 0.0004(18) -0.004(2)
C29 0.036(2) 0.040(3) 0.036(2) 0.0062(18) 0.0017(18) -0.004(2)
C30 0.033(2) 0.046(3) 0.030(2) -0.0002(18) 0.0024(18) -0.006(2)
C31 0.040(3) 0.042(3) 0.035(2) -0.0025(19) 0.0001(19) -0.001(2)
C32 0.039(3) 0.035(2) 0.036(2) 0.0044(18) 0.0014(19) -0.004(2)
C33 0.036(2) 0.040(3) 0.035(2) 0.0013(18) 0.0013(18) -0.004(2)
C34 0.040(3) 0.040(3) 0.027(2) 0.0033(17) 0.0023(18) 0.001(2)
C35 0.039(3) 0.043(3) 0.035(2) -0.0003(19) 0.0036(18) 0.000(2)
C36 0.038(3) 0.047(3) 0.036(2) 0.006(2) 0.0041(19) -0.006(2)
C37 0.054(3) 0.049(3) 0.028(2) 0.0051(19) -0.001(2) -0.008(2)
C38 0.045(3) 0.044(3) 0.029(2) 0.0007(18) 0.0018(19) -0.001(2)
C39 0.036(2) 0.040(3) 0.034(2) -0.0001(18) 0.0039(18) 0.003(2)
C40 0.038(3) 0.048(3) 0.037(2) 0.005(2) 0.0057(19) 0.000(2)
C41 0.041(3) 0.047(3) 0.041(2) 0.003(2) 0.009(2) 0.006(2)
C42 0.048(3) 0.040(3) 0.035(2) 0.0000(19) 0.006(2) 0.003(2)
C43 0.047(3) 0.045(3) 0.041(2) 0.001(2) 0.008(2) -0.010(2)
C44 0.040(3) 0.047(3) 0.035(2) 0.000(2) 0.0048(19) -0.006(2)
C45 0.052(3) 0.093(4) 0.038(3) -0.002(2) 0.008(2) 0.015(3)
C46 0.067(3) 0.069(4) 0.035(2) 0.010(2) 0.013(2) -0.010(3)
C47 0.100(5) 0.079(4) 0.055(3) 0.026(3) -0.005(3) -0.046(4)
C48 0.057(3) 0.047(3) 0.047(3) 0.001(2) 0.000(2) -0.012(2)
C49 0.072(4) 0.066(4) 0.073(3) -0.019(3) 0.016(3) -0.014(3)
C50 0.099(5) 0.064(4) 0.050(3) -0.008(2) 0.030(3) 0.011(3)
Cl1 0.0617(8) 0.0504(7) 0.0446(6) 0.0036(5) 0.0007(5) 0.0093(6)
Cl2 0.0814(10) 0.0537(8) 0.0705(8) 0.0123(6) 0.0098(7) -0.0012(7)
O1 0.050(2) 0.066(2) 0.0519(18) 0.0067(16) 0.0088(15) 0.0009(17)
O2 0.056(2) 0.062(2) 0.059(2) 0.0102(16) 0.0050(16) 0.0007(17)
N1 0.048(2) 0.043(2) 0.042(2) 0.0084(17) 0.0021(17) -0.0103(18)
N2 0.044(2) 0.034(2) 0.053(2) -0.0020(16) 0.0000(18) -0.0032(18)
N3 0.053(2) 0.037(2) 0.046(2) 0.0010(17) -0.0098(18) 0.0034(18)
N4 0.050(2) 0.057(3) 0.033(2) 0.0027(17) 0.0081(17) 0.0010(19)
N5 0.067(3) 0.055(3) 0.038(2) 0.0142(18) -0.0009(19) -0.023(2)
N6 0.063(3) 0.049(3) 0.050(2) -0.0117(19) 0.011(2) -0.003(2)

loop_
_atom_type_symbol
_atom_type_description
_atom_type_scat_dispersion_real
_atom_type_scat_dispersion_imag
_atom_type_scat_source
C C 0.0033 0.0016 'International Tables Vol C Tables 4.2.6.8 and 6.1.1.4'
H H 0.0000 0.0000 'International Tables Vol C Tables 4.2.6.8 and 6.1.1.4'
Cl Cl 0.1484 0.1585 'International Tables Vol C Tables 4.2.6.8 and 6.1.1.4'
N N 0.0061 0.0033 'International Tables Vol C Tables 4.2.6.8 and 6.1.1.4'
O O 0.0106 0.0060 'International Tables Vol C Tables 4.2.6.8 and 6.1.1.4'

loop_
_geom_angle_atom_site_label_1
_geom_angle_atom_site_label_2
_geom_angle_atom_site_label_3
_geom_angle
C2 C1 C8 120.7(3)
C2 C1 C14 120.5(4)
C8 C1 C14 118.8(3)
C3 C2 C7 116.6(3)
C3 C2 C1 121.4(4)
C7 C2 C1 122.0(4)
C4 C3 C2 122.3(4)
C3 C4 C5 120.6(4)
N1 C5 C6 121.5(4)
N1 C5 C4 120.7(4)
C6 C5 C4 117.9(4)
C7 C6 C5 120.6(4)
C6 C7 C2 121.9(4)
C13 C8 C9 115.8(4)
C13 C8 C1 122.9(3)
C9 C8 C1 121.3(3)
C10 C9 C8 123.0(4)
C9 C10 C11 119.4(4)
N2 C11 C12 120.3(4)
N2 C11 C10 120.9(4)
C12 C11 C10 118.8(4)
C13 C12 C11 119.9(4)
C12 C13 C8 122.8(4)
C19 C14 C15 117.1(4)
C19 C14 C1 120.9(4)
C15 C14 C1 122.0(4)
C16 C15 C14 121.1(4)
C15 C16 C17 121.1(4)
N3 C17 C16 120.3(4)
N3 C17 C18 121.5(4)
C16 C17 C18 118.2(4)
C19 C18 C17 119.9(4)
C18 C19 C14 122.4(4)
C33 C26 C27 120.0(4)
C33 C26 C39 120.4(3)
C27 C26 C39 119.5(4)
C28 C27 C32 117.0(3)
C28 C27 C26 121.9(4)
C32 C27 C26 121.1(4)
C29 C28 C27 122.0(4)
C28 C29 C30 120.3(4)
N4 C30 C29 120.3(4)
N4 C30 C31 121.2(4)
C29 C30 C31 118.4(4)
C32 C31 C30 120.3(4)
C31 C32 C27 121.9(4)
C38 C33 C34 116.3(4)
C38 C33 C26 122.3(4)
C34 C33 C26 121.3(3)
C35 C34 C33 122.4(4)
C34 C35 C36 120.1(4)
N5 C36 C37 120.5(4)
N5 C36 C35 121.7(4)
C37 C36 C35 117.8(4)
C38 C37 C36 120.8(4)
C37 C38 C33 122.6(4)
C44 C39 C40 116.8(4)
C44 C39 C26 122.9(4)
C40 C39 C26 120.3(4)
C41 C40 C39 122.1(4)
C40 C41 C42 121.1(4)
N6 C42 C41 121.0(4)
N6 C42 C43 121.3(4)
C41 C42 C43 117.7(4)
C44 C43 C42 121.1(4)
C43 C44 C39 121.3(4)
C5 N1 C20 122.9(4)
C5 N1 C21 121.0(4)
C20 N1 C21 116.0(3)
C11 N2 C23 120.0(4)
C11 N2 C22 118.6(3)
C23 N2 C22 117.5(4)
C17 N3 C25 122.8(4)
C17 N3 C24 122.1(4)
C25 N3 C24 115.1(3)
C30 N4 C46 120.5(4)
C30 N4 C45 120.1(4)
C46 N4 C45 118.6(4)
C36 N5 C48 123.7(3)
C36 N5 C47 119.7(4)
C48 N5 C47 116.4(4)
C42 N6 C49 122.9(4)
C42 N6 C50 121.8(4)
C49 N6 C50 114.9(4)

loop_
_geom_bond_atom_site_label_1
_geom_bond_atom_site_label_2
_geom_bond_distance
C1 C2 1.439(5)
C1 C8 1.439(6)
C1 C14 1.442(5)
C2 C3 1.412(6)
C2 C7 1.427(5)
C3 C4 1.367(5)
C4 C5 1.432(6)
C5 N1 1.356(5)
C5 C6 1.413(6)
C6 C7 1.377(5)
C8 C13 1.410(5)
C8 C9 1.418(5)
C9 C10 1.377(6)
C10 C11 1.416(6)
C11 N2 1.373(5)
C11 C12 1.415(5)
C12 C13 1.374(6)
C14 C19 1.405(5)
C14 C15 1.421(5)
C15 C16 1.377(5)
C16 C17 1.413(6)
C17 N3 1.363(5)
C17 C18 1.416(6)
C18 C19 1.381(5)
C20 N1 1.464(5)
C21 N1 1.476(6)
C22 N2 1.472(5)
C23 N2 1.453(5)
C24 N3 1.472(6)
C25 N3 1.452(5)
C26 C33 1.435(6)
C26 C27 1.448(5)
C26 C39 1.447(6)
C27 C28 1.410(6)
C27 C32 1.419(6)
C28 C29 1.377(5)
C29 C30 1.412(6)
C30 N4 1.368(5)
C30 C31 1.420(6)
C31 C32 1.370(5)
C33 C38 1.408(5)
C33 C34 1.415(6)
C34 C35 1.375(6)
C35 C36 1.422(5)
C36 N5 1.347(5)
C36 C37 1.414(6)
C37 C38 1.366(6)
C39 C44 1.407(6)
C39 C40 1.414(5)
C40 C41 1.371(6)
C41 C42 1.395(6)
C42 N6 1.361(5)
C42 C43 1.419(6)
C43 C44 1.380(6)
C45 N4 1.454(6)
C46 N4 1.451(6)
C47 N5 1.482(5)
C48 N5 1.463(6)
C49 N6 1.447(6)
C50 N6 1.451(6)

loop_
_geom_torsion_atom_site_label_1
_geom_torsion_atom_site_label_2
_geom_torsion_atom_site_label_3
_geom_torsion_atom_site_label_4
_geom_torsion
C8 C1 C2 C3 -153.4(4)
C14 C1 C2 C3 27.0(6)
C8 C1 C2 C7 27.0(6)
C14 C1 C2 C7 -152.6(4)
C7 C2 C3 C4 2.5(6)
C1 C2 C3 C4 -177.1(4)
C2 C3 C4 C5 -0.6(6)
C3 C4 C5 N1 176.8(4)
C3 C4 C5 C6 -2.3(6)
N1 C5 C6 C7 -175.9(4)
C4 C5 C6 C7 3.3(6)
C5 C6 C7 C2 -1.3(6)
C3 C2 C7 C6 -1.6(6)
C1 C2 C7 C6 178.0(4)
C2 C1 C8 C13 37.3(6)
C14 C1 C8 C13 -143.1(4)
C2 C1 C8 C9 -141.7(4)
C14 C1 C8 C9 37.9(6)
C13 C8 C9 C10 -3.3(6)
C1 C8 C9 C10 175.8(4)
C8 C9 C10 C11 2.3(6)
C9 C10 C11 N2 -179.3(4)
C9 C10 C11 C12 1.3(6)
N2 C11 C12 C13 176.7(4)
C10 C11 C12 C13 -3.9(6)
C11 C12 C13 C8 2.9(7)
C9 C8 C13 C12 0.6(6)
C1 C8 C13 C12 -178.5(4)
C2 C1 C14 C19 -144.3(4)
C8 C1 C14 C19 36.0(5)
C2 C1 C14 C15 36.9(6)
C8 C1 C14 C15 -142.7(4)
C19 C14 C15 C16 -1.3(6)
C1 C14 C15 C16 177.5(4)
C14 C15 C16 C17 1.8(6)
C15 C16 C17 N3 -179.7(4)
C15 C16 C17 C18 1.2(6)
N3 C17 C18 C19 176.3(4)
C16 C17 C18 C19 -4.6(6)
C17 C18 C19 C14 5.2(6)
C15 C14 C19 C18 -2.2(6)
C1 C14 C19 C18 179.0(4)
C33 C26 C27 C28 142.8(4)
C39 C26 C27 C28 -34.4(6)
C33 C26 C27 C32 -36.5(6)
C39 C26 C27 C32 146.3(4)
C32 C27 C28 C29 2.6(6)
C26 C27 C28 C29 -176.7(4)
C27 C28 C29 C30 -3.3(6)
C28 C29 C30 N4 -179.8(4)
C28 C29 C30 C31 1.0(6)
N4 C30 C31 C32 -177.3(4)
C29 C30 C31 C32 1.9(6)
C30 C31 C32 C27 -2.6(6)
C28 C27 C32 C31 0.4(6)
C26 C27 C32 C31 179.7(4)
C27 C26 C33 C38 151.1(4)
C39 C26 C33 C38 -31.8(6)
C27 C26 C33 C34 -33.3(6)
C39 C26 C33 C34 143.8(4)
C38 C33 C34 C35 1.8(6)
C26 C33 C34 C35 -174.1(4)
C33 C34 C35 C36 -4.6(6)
C34 C35 C36 N5 -174.2(4)
C34 C35 C36 C37 4.1(6)
N5 C36 C37 C38 177.5(4)
C35 C36 C37 C38 -0.9(7)
C36 C37 C38 C33 -2.0(7)
C34 C33 C38 C37 1.6(6)
C26 C33 C38 C37 177.4(4)
C33 C26 C39 C44 153.9(4)
C27 C26 C39 C44 -29.0(6)
C33 C26 C39 C40 -27.0(6)
C27 C26 C39 C40 150.1(4)
C44 C39 C40 C41 0.0(6)
C26 C39 C40 C41 -179.1(4)
C39 C40 C41 C42 1.2(7)
C40 C41 C42 N6 178.2(4)
C40 C41 C42 C43 -2.1(6)
N6 C42 C43 C44 -178.4(4)
C41 C42 C43 C44 1.9(6)
C42 C43 C44 C39 -0.7(7)
C40 C39 C44 C43 -0.3(6)
C26 C39 C44 C43 178.9(4)
C6 C5 N1 C20 -10.4(6)
C4 C5 N1 C20 170.5(4)
C6 C5 N1 C21 165.3(4)
C4 C5 N1 C21 -13.8(6)
C12 C11 N2 C23 -162.9(4)
C10 C11 N2 C23 17.7(6)
C12 C11 N2 C22 -5.7(6)
C10 C11 N2 C22 174.9(4)
C16 C17 N3 C25 -174.7(4)
C18 C17 N3 C25 4.4(6)
C16 C17 N3 C24 5.6(6)
C18 C17 N3 C24 -175.3(4)
C29 C30 N4 C46 -5.4(6)
C31 C30 N4 C46 173.8(4)
C29 C30 N4 C45 164.0(4)
C31 C30 N4 C45 -16.8(6)
C37 C36 N5 C48 172.6(4)
C35 C36 N5 C48 -9.1(7)
C37 C36 N5 C47 -2.2(7)
C35 C36 N5 C47 176.1(5)
C41 C42 N6 C49 -160.9(5)
C43 C42 N6 C49 19.4(7)
C41 C42 N6 C50 11.5(7)
C43 C42 N6 C50 -168.2(4)
